data_8106499
loop_
_publ_author_name
'Li, Jiangtao'

_publ_section_title
;
 Crystal structure of
 4-(3-Methoxy-phenyl)-2,7,7-trimethyl-5-oxo-1,4,5,6,7,8-hexahydro-quinoline-3-carboxylic
 acid ethyl ester, C22H27NO4
;
_journal_issue 2
_journal_name_full 'Zeitschrift f\"ur Kristallographie - New Crystal Structures'
_journal_page_first 251
_journal_page_last 252
_journal_paper_doi 10.1515/ncrs-2016-0226
_journal_volume 232
_journal_year 2017
_chemical_formula_sum 'C22 H27 N O4'
_chemical_formula_weight 369.45
_space_group_IT_number 2
_space_group_name_Hall '-P 1'
_space_group_name_H-M_alt 'P -1'
_symmetry_cell_setting triclinic
_symmetry_space_group_name_H-M 'P -1'
_atom_sites_solution_hydrogens geom
_atom_sites_solution_primary direct
_atom_sites_solution_secondary difmap
_cell_angle_alpha 82.725(5)
_cell_angle_beta 84.077(5)
_cell_angle_gamma 72.585(5)
_cell_formula_units_Z 2
_cell_length_a 7.468(3)
_cell_length_b 9.442(3)
_cell_length_c 14.134(5)
_cell_measurement_reflns_used 2410
_cell_measurement_temperature 296(2)
_cell_measurement_theta_max 28.43
_cell_measurement_theta_min 2.57
_cell_volume 941.0(6)
_computing_cell_refinement 'Bruker SAINT'
_computing_data_collection 'Bruker APEX2'
_computing_data_reduction 'Bruker SAINT'
_computing_molecular_graphics 'Bruker SHELXTL'
_computing_publication_material 'Bruker SHELXTL'
_computing_structure_refinement 'SHELXL-97 (Sheldrick, 2008)'
_computing_structure_solution 'SHELXS-97 (Sheldrick, 2008)'
_diffrn_ambient_temperature 296(2)
_diffrn_measured_fraction_theta_full 0.987
_diffrn_measured_fraction_theta_max 0.987
_diffrn_measurement_device_type 'Bruker APEX-II CCD'
_diffrn_measurement_method '\f and \w scans'
_diffrn_radiation_monochromator graphite
_diffrn_radiation_source 'fine-focus sealed tube'
_diffrn_radiation_type MoK\a
_diffrn_radiation_wavelength 0.71073
_diffrn_reflns_av_R_equivalents 0.0407
_diffrn_reflns_av_sigmaI/netI 0.0659
_diffrn_reflns_limit_h_max 8
_diffrn_reflns_limit_h_min -8
_diffrn_reflns_limit_k_max 11
_diffrn_reflns_limit_k_min -11
_diffrn_reflns_limit_l_max 16
_diffrn_reflns_limit_l_min -9
_diffrn_reflns_number 4743
_diffrn_reflns_theta_full 25.00
_diffrn_reflns_theta_max 25.00
_diffrn_reflns_theta_min 1.46
_exptl_absorpt_coefficient_mu 0.089
_exptl_absorpt_correction_T_max 0.9850
_exptl_absorpt_correction_T_min 0.9772
_exptl_absorpt_correction_type multi-scan
_exptl_absorpt_process_details SADABS
_exptl_crystal_colour colorless
_exptl_crystal_density_diffrn 1.304
_exptl_crystal_density_method 'not measured'
_exptl_crystal_description block
_exptl_crystal_F_000 396
_exptl_crystal_size_max 0.26
_exptl_crystal_size_mid 0.21
_exptl_crystal_size_min 0.17
_refine_diff_density_max 0.709
_refine_diff_density_min -0.569
_refine_diff_density_rms 0.082
_refine_ls_extinction_coef 0.040(6)
_refine_ls_extinction_expression Fc^*^=kFc[1+0.001xFc^2^\l^3^/sin(2\q)]^-1/4^
_refine_ls_extinction_method SHELXL
_refine_ls_goodness_of_fit_ref 1.072
_refine_ls_hydrogen_treatment constr
_refine_ls_matrix_type full
_refine_ls_number_parameters 245
_refine_ls_number_reflns 3261
_refine_ls_number_restraints 12
_refine_ls_restrained_S_all 1.090
_refine_ls_R_factor_all 0.0815
_refine_ls_R_factor_gt 0.0727
_refine_ls_shift/su_max 0.000
_refine_ls_shift/su_mean 0.000
_refine_ls_structure_factor_coef Fsqd
_refine_ls_weighting_details 'calc w=1/[\s^2^(Fo^2^)+(0.0500P)^2^+2.0000P] where P=(Fo^2^+2Fc^2^)/3'
_refine_ls_weighting_scheme calc
_refine_ls_wR_factor_gt 0.1749
_refine_ls_wR_factor_ref 0.1796
_reflns_number_gt 2704
_reflns_number_total 3261
_reflns_threshold_expression >2sigma(I)
_cod_data_source_file suppl_ncrs-2016-0226_suppl.cif
_cod_data_source_block a
_cod_original_cell_volume 941.0(5)
_cod_original_sg_symbol_H-M 'P-1   '
_cod_database_code 8106499

loop_
_symmetry_equiv_pos_as_xyz
'x, y, z'
'-x, -y, -z'

loop_
_atom_site_label
_atom_site_type_symbol
_atom_site_fract_x
_atom_site_fract_y
_atom_site_fract_z
_atom_site_U_iso_or_equiv
_atom_site_adp_type
_atom_site_occupancy
_atom_site_symmetry_multiplicity
_atom_site_calc_flag
_atom_site_refinement_flags
_atom_site_disorder_assembly
_atom_site_disorder_group
N1 N 0.6026(3) 0.1298(3) 0.11843(16) 0.0180(6) Uani 1 1 d . . .
H1D H 0.4921 0.1524 0.0978 0.022 Uiso 1 1 calc R . .
O1 O 1.0086(3) -0.0713(2) 0.36393(14) 0.0204(5) Uani 1 1 d . . .
O2 O 0.7263(3) -0.1111(2) 0.38943(15) 0.0260(5) Uani 1 1 d . . .
O3 O 1.2161(3) 0.1701(2) 0.06689(14) 0.0212(5) Uani 1 1 d . . .
O4 O 1.1329(3) 0.4378(2) 0.40568(15) 0.0248(5) Uani 1 1 d . . .
C1 C 1.2622(4) -0.1894(4) 0.4635(2) 0.0281(8) Uani 1 1 d . . .
H1A H 1.2994 -0.2560 0.5199 0.042 Uiso 1 1 calc R . .
H1B H 1.2763 -0.0937 0.4708 0.042 Uiso 1 1 calc R . .
H1C H 1.3401 -0.2292 0.4091 0.042 Uiso 1 1 calc R . .
C2 C 1.0621(4) -0.1730(3) 0.4492(2) 0.0221(7) Uani 1 1 d . . .
H2A H 1.0466 -0.2693 0.4419 0.027 Uiso 1 1 calc R . .
H2B H 0.9826 -0.1339 0.5043 0.027 Uiso 1 1 calc R . .
C3 C 0.8341(4) -0.0535(3) 0.3397(2) 0.0181(6) Uani 1 1 d . . .
C4 C 0.7908(4) 0.0411(3) 0.2491(2) 0.0176(6) Uani 1 1 d . . .
C5 C 0.6352(4) 0.0496(3) 0.20711(19) 0.0168(6) Uani 1 1 d U . .
C6 C 0.4880(4) -0.0269(3) 0.2434(2) 0.0224(7) Uani 1 1 d . . .
H6A H 0.5188 -0.0811 0.3047 0.034 Uiso 1 1 calc R . .
H6B H 0.4835 -0.0948 0.1992 0.034 Uiso 1 1 calc R . .
H6C H 0.3675 0.0464 0.2497 0.034 Uiso 1 1 calc R . .
C7 C 0.7415(4) 0.1741(3) 0.06243(19) 0.0165(6) Uani 1 1 d . . .
C8 C 0.7034(4) 0.2221(3) -0.0400(2) 0.0178(6) Uani 1 1 d . . .
H8A H 0.5722 0.2790 -0.0440 0.021 Uiso 1 1 calc R . .
H8B H 0.7252 0.1344 -0.0735 0.021 Uiso 1 1 calc R . .
C9 C 0.8268(4) 0.3174(3) -0.0897(2) 0.0196(7) Uani 1 1 d . . .
C10 C 0.7643(4) 0.4727(3) -0.0553(2) 0.0258(7) Uani 1 1 d . . .
H10A H 0.7754 0.4643 0.0124 0.039 Uiso 1 1 calc R . .
H10B H 0.6357 0.5208 -0.0691 0.039 Uiso 1 1 calc R . .
H10C H 0.8424 0.5307 -0.0876 0.039 Uiso 1 1 calc R . .
C11 C 0.8093(4) 0.3323(4) -0.1969(2) 0.0258(7) Uani 1 1 d . . .
H11A H 0.8861 0.3918 -0.2286 0.039 Uiso 1 1 calc R . .
H11B H 0.6805 0.3794 -0.2105 0.039 Uiso 1 1 calc R . .
H11C H 0.8504 0.2351 -0.2193 0.039 Uiso 1 1 calc R . .
C12 C 1.0303(4) 0.2388(3) -0.0669(2) 0.0199(7) Uani 1 1 d . . .
H12A H 1.0760 0.1513 -0.1016 0.024 Uiso 1 1 calc R . .
H12B H 1.1058 0.3052 -0.0903 0.024 Uiso 1 1 calc R . .
C13 C 1.0608(4) 0.1911(3) 0.0374(2) 0.0169(6) Uani 1 1 d . . .
C14 C 0.9033(4) 0.1659(3) 0.09989(19) 0.0159(6) Uani 1 1 d . . .
C15 C 0.9264(4) 0.1288(3) 0.20561(19) 0.0168(6) Uani 1 1 d . . .
H15A H 1.0552 0.0654 0.2145 0.020 Uiso 1 1 calc R . .
C16 C 0.8953(4) 0.2689(3) 0.25579(19) 0.0172(6) Uani 1 1 d U . .
C17 C 0.7256(4) 0.3810(3) 0.2511(2) 0.0215(7) Uani 1 1 d . . .
H17A H 0.6322 0.3730 0.2151 0.026 Uiso 1 1 calc R . .
C18 C 0.6963(4) 0.5044(4) 0.3003(2) 0.0240(7) Uani 1 1 d . . .
H18A H 0.5813 0.5782 0.2981 0.029 Uiso 1 1 calc R . .
C19 C 0.8320(4) 0.5206(3) 0.3521(2) 0.0223(7) Uani 1 1 d . . .
H19A H 0.8098 0.6045 0.3847 0.027 Uiso 1 1 calc R . .
C20 C 1.0042(4) 0.4105(3) 0.35557(19) 0.0194(7) Uani 1 1 d . . .
C21 C 1.0338(4) 0.2855(3) 0.3071(2) 0.0193(7) Uani 1 1 d . . .
H21A H 1.1488 0.2118 0.3094 0.023 Uiso 1 1 calc R . .
C22 C 1.3154(4) 0.3342(4) 0.4058(2) 0.0281(8) Uani 1 1 d . . .
H22A H 1.3924 0.3659 0.4440 0.042 Uiso 1 1 calc R . .
H22B H 1.3709 0.3291 0.3414 0.042 Uiso 1 1 calc R . .
H22C H 1.3062 0.2374 0.4318 0.042 Uiso 1 1 calc R . .

loop_
_atom_site_aniso_label
_atom_site_aniso_U_11
_atom_site_aniso_U_22
_atom_site_aniso_U_33
_atom_site_aniso_U_23
_atom_site_aniso_U_13
_atom_site_aniso_U_12
N1 0.0122(12) 0.0201(13) 0.0182(12) 0.0074(9) 0.0057(9) -0.0051(10)
O1 0.0193(11) 0.0213(11) 0.0174(10) 0.0094(8) 0.0043(8) -0.0076(9)
O2 0.0229(12) 0.0297(13) 0.0223(11) 0.0133(9) 0.0048(9) -0.0116(10)
O3 0.0142(11) 0.0247(12) 0.0226(11) 0.0070(8) 0.0048(8) -0.0083(9)
O4 0.0209(11) 0.0275(12) 0.0263(11) 0.0015(9) 0.0027(9) -0.0108(9)
C1 0.0232(17) 0.0320(19) 0.0224(16) 0.0125(13) 0.0029(13) -0.0053(14)
C2 0.0247(16) 0.0213(16) 0.0166(14) 0.0110(11) 0.0029(12) -0.0078(13)
C3 0.0172(15) 0.0178(15) 0.0158(14) 0.0051(11) 0.0070(11) -0.0050(12)
C4 0.0157(14) 0.0184(15) 0.0160(14) 0.0036(11) 0.0111(11) -0.0070(12)
C5 0.0160(10) 0.0158(10) 0.0169(9) 0.0027(7) 0.0049(8) -0.0058(8)
C6 0.0189(15) 0.0249(17) 0.0219(15) 0.0082(12) 0.0074(12) -0.0114(13)
C7 0.0157(15) 0.0143(14) 0.0163(14) 0.0035(10) 0.0091(11) -0.0052(11)
C8 0.0150(14) 0.0184(15) 0.0171(14) 0.0060(11) 0.0058(11) -0.0059(12)
C9 0.0176(15) 0.0212(16) 0.0171(14) 0.0075(11) 0.0074(11) -0.0079(12)
C10 0.0235(17) 0.0201(16) 0.0294(17) 0.0071(12) 0.0049(13) -0.0061(13)
C11 0.0236(17) 0.0315(18) 0.0191(15) 0.0087(12) 0.0054(12) -0.0102(14)
C12 0.0184(15) 0.0199(15) 0.0188(15) 0.0047(11) 0.0100(11) -0.0081(12)
C13 0.0159(16) 0.0136(14) 0.0185(14) 0.0041(11) 0.0064(11) -0.0051(12)
C14 0.0152(14) 0.0125(14) 0.0167(14) 0.0049(10) 0.0069(11) -0.0044(11)
C15 0.0117(14) 0.0182(15) 0.0179(14) 0.0073(11) 0.0059(11) -0.0063(12)
C16 0.0162(10) 0.0175(10) 0.0166(9) 0.0034(7) 0.0045(7) -0.0068(8)
C17 0.0172(15) 0.0239(16) 0.0227(15) 0.0048(12) 0.0034(12) -0.0093(13)
C18 0.0191(16) 0.0209(16) 0.0277(16) 0.0036(12) 0.0066(12) -0.0044(13)
C19 0.0240(16) 0.0201(16) 0.0215(15) 0.0022(12) 0.0107(12) -0.0103(13)
C20 0.0189(15) 0.0243(16) 0.0152(14) 0.0072(11) 0.0067(11) -0.0127(13)
C21 0.0163(15) 0.0191(15) 0.0190(14) 0.0080(11) 0.0090(11) -0.0072(12)
C22 0.0180(16) 0.038(2) 0.0286(17) 0.0023(14) 0.0024(13) -0.0119(14)

loop_
_atom_type_symbol
_atom_type_description
_atom_type_scat_dispersion_real
_atom_type_scat_dispersion_imag
_atom_type_scat_source
C C 0.0033 0.0016 'International Tables Vol C Tables 4.2.6.8 and 6.1.1.4'
H H 0.0000 0.0000 'International Tables Vol C Tables 4.2.6.8 and 6.1.1.4'
N N 0.0061 0.0033 'International Tables Vol C Tables 4.2.6.8 and 6.1.1.4'
O O 0.0106 0.0060 'International Tables Vol C Tables 4.2.6.8 and 6.1.1.4'

loop_
_geom_angle_atom_site_label_1
_geom_angle_atom_site_label_2
_geom_angle_atom_site_label_3
_geom_angle
_geom_angle_site_symmetry_1
_geom_angle_site_symmetry_3
C7 N1 C5 121.9(2) . .
C7 N1 H1D 119.0 . .
C5 N1 H1D 119.0 . .
C3 O1 C2 114.6(2) . .
C20 O4 C22 117.7(2) . .
C2 C1 H1A 109.5 . .
C2 C1 H1B 109.5 . .
H1A C1 H1B 109.5 . .
C2 C1 H1C 109.5 . .
H1A C1 H1C 109.5 . .
H1B C1 H1C 109.5 . .
O1 C2 C1 108.5(2) . .
O1 C2 H2A 110.0 . .
C1 C2 H2A 110.0 . .
O1 C2 H2B 110.0 . .
C1 C2 H2B 110.0 . .
H2A C2 H2B 108.4 . .
O2 C3 O1 121.9(3) . .
O2 C3 C4 125.3(3) . .
O1 C3 C4 112.8(2) . .
C5 C4 C3 120.0(2) . .
C5 C4 C15 121.5(3) . .
C3 C4 C15 118.5(2) . .
C4 C5 N1 119.7(2) . .
C4 C5 C6 126.9(3) . .
N1 C5 C6 113.4(2) . .
C5 C6 H6A 109.5 . .
C5 C6 H6B 109.5 . .
H6A C6 H6B 109.5 . .
C5 C6 H6C 109.5 . .
H6A C6 H6C 109.5 . .
H6B C6 H6C 109.5 . .
C14 C7 N1 120.0(3) . .
C14 C7 C8 124.1(2) . .
N1 C7 C8 115.8(2) . .
C7 C8 C9 112.9(2) . .
C7 C8 H8A 109.0 . .
C9 C8 H8A 109.0 . .
C7 C8 H8B 109.0 . .
C9 C8 H8B 109.0 . .
H8A C8 H8B 107.8 . .
C11 C9 C10 108.9(2) . .
C11 C9 C12 110.0(2) . .
C10 C9 C12 110.0(3) . .
C11 C9 C8 108.9(2) . .
C10 C9 C8 110.8(2) . .
C12 C9 C8 108.3(2) . .
C9 C10 H10A 109.5 . .
C9 C10 H10B 109.5 . .
H10A C10 H10B 109.5 . .
C9 C10 H10C 109.5 . .
H10A C10 H10C 109.5 . .
H10B C10 H10C 109.5 . .
C9 C11 H11A 109.5 . .
C9 C11 H11B 109.5 . .
H11A C11 H11B 109.5 . .
C9 C11 H11C 109.5 . .
H11A C11 H11C 109.5 . .
H11B C11 H11C 109.5 . .
C13 C12 C9 115.3(2) . .
C13 C12 H12A 108.4 . .
C9 C12 H12A 108.4 . .
C13 C12 H12B 108.4 . .
C9 C12 H12B 108.4 . .
H12A C12 H12B 107.5 . .
O3 C13 C14 121.9(3) . .
O3 C13 C12 120.1(2) . .
C14 C13 C12 118.0(2) . .
C7 C14 C13 119.8(2) . .
C7 C14 C15 121.3(2) . .
C13 C14 C15 118.9(2) . .
C14 C15 C16 111.6(2) . .
C14 C15 C4 109.5(2) . .
C16 C15 C4 110.8(2) . .
C14 C15 H15A 108.3 . .
C16 C15 H15A 108.3 . .
C4 C15 H15A 108.3 . .
C21 C16 C17 119.1(3) . .
C21 C16 C15 120.7(3) . .
C17 C16 C15 120.2(3) . .
C18 C17 C16 119.6(3) . .
C18 C17 H17A 120.2 . .
C16 C17 H17A 120.2 . .
C19 C18 C17 121.5(3) . .
C19 C18 H18A 119.2 . .
C17 C18 H18A 119.2 . .
C18 C19 C20 119.4(3) . .
C18 C19 H19A 120.3 . .
C20 C19 H19A 120.3 . .
O4 C20 C21 125.1(3) . .
O4 C20 C19 115.5(3) . .
C21 C20 C19 119.4(3) . .
C16 C21 C20 121.0(3) . .
C16 C21 H21A 119.5 . .
C20 C21 H21A 119.5 . .
O4 C22 H22A 109.5 . .
O4 C22 H22B 109.5 . .
H22A C22 H22B 109.5 . .
O4 C22 H22C 109.5 . .
H22A C22 H22C 109.5 . .
H22B C22 H22C 109.5 . .

loop_
_geom_bond_atom_site_label_1
_geom_bond_atom_site_label_2
_geom_bond_distance
_geom_bond_site_symmetry_2
N1 C7 1.373(3) .
N1 C5 1.384(4) .
N1 H1D 0.8600 .
O1 C3 1.338(4) .
O1 C2 1.453(3) .
O2 C3 1.219(3) .
O3 C13 1.224(4) .
O4 C20 1.352(4) .
O4 C22 1.420(4) .
C1 C2 1.488(4) .
C1 H1A 0.9600 .
C1 H1B 0.9600 .
C1 H1C 0.9600 .
C2 H2A 0.9700 .
C2 H2B 0.9700 .
C3 C4 1.471(4) .
C4 C5 1.336(4) .
C4 C15 1.528(4) .
C5 C6 1.503(4) .
C6 H6A 0.9600 .
C6 H6B 0.9600 .
C6 H6C 0.9600 .
C7 C14 1.346(4) .
C7 C8 1.491(4) .
C8 C9 1.534(4) .
C8 H8A 0.9700 .
C8 H8B 0.9700 .
C9 C11 1.520(4) .
C9 C10 1.525(4) .
C9 C12 1.526(4) .
C10 H10A 0.9600 .
C10 H10B 0.9600 .
C10 H10C 0.9600 .
C11 H11A 0.9600 .
C11 H11B 0.9600 .
C11 H11C 0.9600 .
C12 C13 1.506(4) .
C12 H12A 0.9700 .
C12 H12B 0.9700 .
C13 C14 1.456(4) .
C14 C15 1.507(4) .
C15 C16 1.525(4) .
C15 H15A 0.9800 .
C16 C21 1.380(4) .
C16 C17 1.388(4) .
C17 C18 1.383(5) .
C17 H17A 0.9300 .
C18 C19 1.364(5) .
C18 H18A 0.9300 .
C19 C20 1.392(4) .
C19 H19A 0.9300 .
C20 C21 1.388(4) .
C21 H21A 0.9300 .
C22 H22A 0.9600 .
C22 H22B 0.9600 .
C22 H22C 0.9600 .

loop_
_geom_torsion_atom_site_label_1
_geom_torsion_atom_site_label_2
_geom_torsion_atom_site_label_3
_geom_torsion_atom_site_label_4
_geom_torsion
_geom_torsion_site_symmetry_1
_geom_torsion_site_symmetry_2
_geom_torsion_site_symmetry_3
_geom_torsion_site_symmetry_4
C3 O1 C2 C1 176.2(3) . . . .
C2 O1 C3 O2 4.6(4) . . . .
C2 O1 C3 C4 -175.6(2) . . . .
O2 C3 C4 C5 -11.3(5) . . . .
O1 C3 C4 C5 168.9(3) . . . .
O2 C3 C4 C15 168.3(3) . . . .
O1 C3 C4 C15 -11.5(4) . . . .
C3 C4 C5 N1 -175.1(2) . . . .
C15 C4 C5 N1 5.3(4) . . . .
C3 C4 C5 C6 1.4(5) . . . .
C15 C4 C5 C6 -178.1(3) . . . .
C7 N1 C5 C4 14.4(4) . . . .
C7 N1 C5 C6 -162.6(3) . . . .
C5 N1 C7 C14 -12.8(4) . . . .
C5 N1 C7 C8 164.1(3) . . . .
C14 C7 C8 C9 -22.5(4) . . . .
N1 C7 C8 C9 160.7(2) . . . .
C7 C8 C9 C11 167.8(2) . . . .
C7 C8 C9 C10 -72.4(3) . . . .
C7 C8 C9 C12 48.3(3) . . . .
C11 C9 C12 C13 -169.0(2) . . . .
C10 C9 C12 C13 71.1(3) . . . .
C8 C9 C12 C13 -50.1(3) . . . .
C9 C12 C13 O3 -157.7(3) . . . .
C9 C12 C13 C14 24.6(4) . . . .
N1 C7 C14 C13 170.7(3) . . . .
C8 C7 C14 C13 -6.0(4) . . . .
N1 C7 C14 C15 -8.5(4) . . . .
C8 C7 C14 C15 174.8(3) . . . .
O3 C13 C14 C7 -172.5(3) . . . .
C12 C13 C14 C7 5.1(4) . . . .
O3 C13 C14 C15 6.7(4) . . . .
C12 C13 C14 C15 -175.7(2) . . . .
C7 C14 C15 C16 -98.5(3) . . . .
C13 C14 C15 C16 82.4(3) . . . .
C7 C14 C15 C4 24.6(4) . . . .
C13 C14 C15 C4 -154.6(2) . . . .
C5 C4 C15 C14 -23.0(4) . . . .
C3 C4 C15 C14 157.4(2) . . . .
C5 C4 C15 C16 100.5(3) . . . .
C3 C4 C15 C16 -79.1(3) . . . .
C14 C15 C16 C21 -122.3(3) . . . .
C4 C15 C16 C21 115.4(3) . . . .
C14 C15 C16 C17 58.4(3) . . . .
C4 C15 C16 C17 -63.9(3) . . . .
C21 C16 C17 C18 -2.1(4) . . . .
C15 C16 C17 C18 177.2(2) . . . .
C16 C17 C18 C19 1.4(4) . . . .
C17 C18 C19 C20 0.0(4) . . . .
C22 O4 C20 C21 2.8(4) . . . .
C22 O4 C20 C19 -175.6(2) . . . .
C18 C19 C20 O4 177.8(2) . . . .
C18 C19 C20 C21 -0.7(4) . . . .
C17 C16 C21 C20 1.4(4) . . . .
C15 C16 C21 C20 -177.9(2) . . . .
O4 C20 C21 C16 -178.3(2) . . . .
C19 C20 C21 C16 -0.1(4) . . . .
